data_4022725
loop_
_publ_author_name
'Yao-Peng Zhao'
'Li-Zhu Wu'
'Gang Si'
'Yan Liu'
'Hai Xue'
'Li-Ping Zhang'
'Chen-Ho Tung'

_publ_section_title
;
 Synthesis, Spectroscopic, Electrochemical and Pb^2+^-Binding
 Studies of Tetrathiafulvalene Acetylene Derivatives
;
_journal_name_full 'Journal of Organic Chemistry'
_journal_page_first 3632
_journal_page_last 3639
_journal_paper_doi 10.1021/jo0622577
_journal_volume 72
_journal_year 2007
_chemical_formula_sum 'C15 H10 O S4'
_chemical_formula_weight 334.47
_chemical_name_systematic
; 
 ? 
;
_space_group_IT_number 19
_symmetry_cell_setting orthorhombic
_symmetry_space_group_name_Hall 'P 2ac 2ab'
_symmetry_space_group_name_H-M 'P 21 21 21'
_atom_sites_solution_hydrogens geom
_atom_sites_solution_primary direct
_atom_sites_solution_secondary difmap
_audit_creation_method SHELXL-97
_cell_angle_alpha 90.00
_cell_angle_beta 90.00
_cell_angle_gamma 90.00
_cell_formula_units_Z 4
_cell_length_a 5.148(2)
_cell_length_b 10.506(5)
_cell_length_c 27.520(12)
_cell_measurement_reflns_used 3305
_cell_measurement_temperature 294(2)
_cell_measurement_theta_max 26.88
_cell_measurement_theta_min 2.44
_cell_volume 1488.4(11)
_computing_cell_refinement 'Bruker SMART'
_computing_data_collection 'Bruker SMART'
_computing_data_reduction 'Bruker SAINT'
_computing_molecular_graphics 'Bruker SHELXTL'
_computing_publication_material 'Bruker SHELXTL'
_computing_structure_refinement 'SHELXL-97 (Sheldrick, 1997)'
_computing_structure_solution 'SHELXS-97 (Sheldrick, 1990)'
_diffrn_ambient_temperature 294(2)
_diffrn_measured_fraction_theta_full 0.999
_diffrn_measured_fraction_theta_max 0.999
_diffrn_measurement_device_type 'CCD area detector'
_diffrn_measurement_method 'phi and omega scans'
_diffrn_radiation_monochromator graphite
_diffrn_radiation_source 'fine-focus sealed tube'
_diffrn_radiation_type MoK\a
_diffrn_radiation_wavelength 0.71073
_diffrn_reflns_av_R_equivalents 0.0309
_diffrn_reflns_av_sigmaI/netI 0.0341
_diffrn_reflns_limit_h_max 5
_diffrn_reflns_limit_h_min -6
_diffrn_reflns_limit_k_max 12
_diffrn_reflns_limit_k_min -7
_diffrn_reflns_limit_l_max 32
_diffrn_reflns_limit_l_min -32
_diffrn_reflns_number 7665
_diffrn_reflns_theta_full 25.01
_diffrn_reflns_theta_max 25.01
_diffrn_reflns_theta_min 2.07
_exptl_absorpt_coefficient_mu 0.629
_exptl_absorpt_correction_T_max 1.000000
_exptl_absorpt_correction_T_min 0.819176
_exptl_absorpt_correction_type multi-scan
_exptl_absorpt_process_details SADABS
_exptl_crystal_density_diffrn 1.493
_exptl_crystal_density_meas ?
_exptl_crystal_density_method 'not measured'
_exptl_crystal_F_000 688
_exptl_crystal_size_max 0.24
_exptl_crystal_size_mid 0.20
_exptl_crystal_size_min 0.16
_refine_diff_density_max 0.290
_refine_diff_density_min -0.189
_refine_diff_density_rms 0.044
_refine_ls_abs_structure_details 'Flack H D (1983), Acta Cryst. A39, 876-881'
_refine_ls_abs_structure_Flack 0.00(10)
_refine_ls_extinction_method none
_refine_ls_goodness_of_fit_ref 1.076
_refine_ls_hydrogen_treatment constr
_refine_ls_matrix_type full
_refine_ls_number_parameters 183
_refine_ls_number_reflns 2621
_refine_ls_number_restraints 0
_refine_ls_restrained_S_all 1.076
_refine_ls_R_factor_all 0.0435
_refine_ls_R_factor_gt 0.0332
_refine_ls_shift/su_max 0.000
_refine_ls_shift/su_mean 0.000
_refine_ls_structure_factor_coef Fsqd
_refine_ls_weighting_details 'calc w=1/[\s^2^(Fo^2^)+(0.0415P)^2^+0.1554P] where P=(Fo^2^+2Fc^2^)/3'
_refine_ls_weighting_scheme calc
_refine_ls_wR_factor_gt 0.0752
_refine_ls_wR_factor_ref 0.0801
_reflns_number_gt 2247
_reflns_number_total 2621
_reflns_threshold_expression >2sigma(I)
_cod_data_source_file jo0622577si20061102_011333.cif
_cod_data_source_block 4-(tetrathiafulvalenylethynyl)_methoxybenzene
_cod_depositor_comments
;
The following automatic conversions were performed:
'_symmetry_cell_setting' value 'Orthorhombic' changed to 'orthorhombic'
according to '/home/saulius/struct/CIF-dictionaries/cif_core.dic'
dictionary named 'cif_core.dic' version 2.4.1 from
2010-06-29.

'_exptl_absorpt_correction_type' value 'MULTI-SCAN' changed
to 'multi-scan' according to
'/home/saulius/struct/CIF-dictionaries/cif_core.dic' dictionary named
'cif_core.dic' version 2.4.1 from
2010-06-29.

'_refine_ls_hydrogen_treatment' value 'CONSTR' changed to
'constr' according to '/home/saulius/struct/CIF-dictionaries/cif_core.dic'
dictionary named 'cif_core.dic' version 2.4.1 from 2010-06-29.

Automatic conversion script
Id: cif_fix_enum 1527 2010-12-29 10:47:43Z saulius 

The following automatic conversions were performed:

'_exptl_crystal_density_meas' value 'none' was changed to '?' - the
value is perceived as not measured.

Automatic conversion script
Id: cif_fix_values 3008 2015-01-20 13:52:24Z robertas 
;
_cod_database_code 4022725

loop_
_symmetry_equiv_pos_as_xyz
'x, y, z'
'-x+1/2, -y, z+1/2'
'-x, y+1/2, -z+1/2'
'x+1/2, -y+1/2, -z'

loop_
_atom_site_label
_atom_site_type_symbol
_atom_site_fract_x
_atom_site_fract_y
_atom_site_fract_z
_atom_site_U_iso_or_equiv
_atom_site_adp_type
_atom_site_occupancy
_atom_site_symmetry_multiplicity
_atom_site_calc_flag
_atom_site_refinement_flags
S1 S 0.69121(17) 0.95356(9) 0.26663(3) 0.0516(2) Uani 1 1 d .
S2 S 0.89327(17) 1.16139(8) 0.20468(3) 0.0546(3) Uani 1 1 d .
S3 S 0.51312(16) 1.06964(8) 0.11640(3) 0.0464(2) Uani 1 1 d .
S4 S 0.30463(16) 0.86341(8) 0.17916(3) 0.0433(2) Uani 1 1 d .
O1 O -0.9652(4) 0.3863(2) 0.02507(7) 0.0484(5) Uani 1 1 d .
C1 C 0.9636(7) 1.0386(4) 0.28642(13) 0.0593(9) Uani 1 1 d .
H1 H 1.0430 1.0188 0.3158 0.071 Uiso 1 1 calc R
C2 C 1.0531(6) 1.1301(4) 0.25923(13) 0.0557(9) Uani 1 1 d .
H2 H 1.1976 1.1772 0.2686 0.067 Uiso 1 1 calc R
C3 C 0.6797(6) 1.0303(3) 0.20971(10) 0.0394(7) Uani 1 1 d .
C4 C 0.5217(5) 0.9930(3) 0.17358(10) 0.0354(7) Uani 1 1 d .
C5 C 0.2800(6) 0.9705(3) 0.09197(10) 0.0411(7) Uani 1 1 d .
H5 H 0.2251 0.9819 0.0601 0.049 Uiso 1 1 calc R
C6 C 0.1782(5) 0.8769(3) 0.11920(10) 0.0360(6) Uani 1 1 d .
C7 C -0.0196(6) 0.7902(3) 0.10490(10) 0.0383(7) Uani 1 1 d .
C8 C -0.1896(6) 0.7174(3) 0.09279(9) 0.0369(7) Uani 1 1 d .
C9 C -0.3894(5) 0.6321(3) 0.07681(10) 0.0344(6) Uani 1 1 d .
C10 C -0.4825(6) 0.6360(3) 0.02871(10) 0.0397(7) Uani 1 1 d .
H10 H -0.4142 0.6952 0.0071 0.048 Uiso 1 1 calc R
C11 C -0.6731(6) 0.5535(3) 0.01328(9) 0.0403(7) Uani 1 1 d .
H11 H -0.7332 0.5584 -0.0185 0.048 Uiso 1 1 calc R
C12 C -0.7765(5) 0.4636(3) 0.04430(9) 0.0347(6) Uani 1 1 d .
C13 C -0.6881(6) 0.4565(3) 0.09210(10) 0.0431(7) Uani 1 1 d .
H13 H -0.7551 0.3959 0.1133 0.052 Uiso 1 1 calc R
C14 C -0.4974(6) 0.5419(3) 0.10778(10) 0.0462(8) Uani 1 1 d .
H14 H -0.4412 0.5383 0.1399 0.055 Uiso 1 1 calc R
C15 C -1.0713(7) 0.2890(3) 0.05512(13) 0.0627(10) Uani 1 1 d .
H15A H -0.9346 0.2335 0.0658 0.094 Uiso 1 1 calc R
H15B H -1.1967 0.2409 0.0370 0.094 Uiso 1 1 calc R
H15C H -1.1540 0.3269 0.0828 0.094 Uiso 1 1 calc R

loop_
_atom_site_aniso_label
_atom_site_aniso_U_11
_atom_site_aniso_U_22
_atom_site_aniso_U_33
_atom_site_aniso_U_23
_atom_site_aniso_U_13
_atom_site_aniso_U_12
S1 0.0488(5) 0.0655(6) 0.0406(4) -0.0001(4) -0.0073(4) -0.0087(5)
S2 0.0514(5) 0.0478(5) 0.0645(6) -0.0032(4) -0.0113(4) -0.0125(4)
S3 0.0479(4) 0.0464(4) 0.0448(4) 0.0074(4) -0.0051(4) -0.0132(4)
S4 0.0454(4) 0.0481(5) 0.0365(4) 0.0025(4) -0.0049(4) -0.0142(4)
O1 0.0488(13) 0.0470(12) 0.0495(12) -0.0053(10) -0.0027(11) -0.0136(11)
C1 0.048(2) 0.072(2) 0.057(2) -0.010(2) -0.0175(17) 0.001(2)
C2 0.043(2) 0.057(2) 0.068(2) -0.012(2) -0.0177(17) -0.0061(18)
C3 0.0356(15) 0.0404(16) 0.0422(16) -0.0077(14) -0.0009(15) 0.0005(15)
C4 0.0321(14) 0.0382(16) 0.0360(15) -0.0034(13) -0.0005(14) -0.0012(14)
C5 0.0414(16) 0.0458(17) 0.0361(15) -0.0003(14) -0.0070(14) -0.0018(16)
C6 0.0328(15) 0.0391(16) 0.0361(14) -0.0046(14) -0.0037(14) 0.0002(14)
C7 0.0383(17) 0.0396(16) 0.0370(16) -0.0029(13) -0.0033(14) 0.0024(16)
C8 0.0386(16) 0.0381(16) 0.0339(14) -0.0006(13) -0.0011(14) 0.0030(16)
C9 0.0309(14) 0.0361(15) 0.0361(15) -0.0052(13) -0.0046(12) 0.0011(14)
C10 0.0427(16) 0.0382(16) 0.0381(15) 0.0023(14) 0.0002(14) -0.0058(16)
C11 0.0474(18) 0.0433(17) 0.0303(14) -0.0008(13) -0.0039(14) -0.0029(16)
C12 0.0331(15) 0.0323(15) 0.0387(15) -0.0083(13) 0.0004(13) -0.0014(14)
C13 0.0450(17) 0.0429(17) 0.0414(16) 0.0077(14) 0.0002(15) -0.0100(17)
C14 0.0517(18) 0.0545(19) 0.0325(15) 0.0040(14) -0.0101(15) -0.0054(19)
C15 0.059(2) 0.051(2) 0.078(3) -0.001(2) -0.003(2) -0.0225(19)

loop_
_atom_type_symbol
_atom_type_description
_atom_type_scat_dispersion_real
_atom_type_scat_dispersion_imag
_atom_type_scat_source
C C 0.0033 0.0016 'International Tables Vol C Tables 4.2.6.8 and 6.1.1.4'
H H 0.0000 0.0000 'International Tables Vol C Tables 4.2.6.8 and 6.1.1.4'
O O 0.0106 0.0060 'International Tables Vol C Tables 4.2.6.8 and 6.1.1.4'
S S 0.1246 0.1234 'International Tables Vol C Tables 4.2.6.8 and 6.1.1.4'

loop_
_geom_angle_atom_site_label_1
_geom_angle_atom_site_label_2
_geom_angle_atom_site_label_3
_geom_angle
C1 S1 C3 94.03(17)
C2 S2 C3 94.54(16)
C5 S3 C4 95.13(14)
C4 S4 C6 95.12(13)
C12 O1 C15 118.2(2)
C2 C1 S1 118.8(3)
C2 C1 H1 120.6
S1 C1 H1 120.6
C1 C2 S2 117.8(3)
C1 C2 H2 121.1
S2 C2 H2 121.1
C4 C3 S1 123.0(2)
C4 C3 S2 123.1(2)
S1 C3 S2 113.88(16)
C3 C4 S4 122.9(2)
C3 C4 S3 122.8(2)
S4 C4 S3 114.33(15)
C6 C5 S3 119.7(2)
C6 C5 H5 120.1
S3 C5 H5 120.1
C5 C6 C7 126.5(3)
C5 C6 S4 115.7(2)
C7 C6 S4 117.9(2)
C8 C7 C6 179.3(3)
C7 C8 C9 178.1(3)
C14 C9 C10 117.4(3)
C14 C9 C8 121.7(3)
C10 C9 C8 120.9(3)
C11 C10 C9 120.9(3)
C11 C10 H10 119.5
C9 C10 H10 119.5
C10 C11 C12 121.0(2)
C10 C11 H11 119.5
C12 C11 H11 119.5
O1 C12 C11 116.1(2)
O1 C12 C13 124.3(3)
C11 C12 C13 119.6(3)
C12 C13 C14 119.1(3)
C12 C13 H13 120.4
C14 C13 H13 120.4
C9 C14 C13 121.9(3)
C9 C14 H14 119.0
C13 C14 H14 119.0
O1 C15 H15A 109.5
O1 C15 H15B 109.5
H15A C15 H15B 109.5
O1 C15 H15C 109.5
H15A C15 H15C 109.5
H15B C15 H15C 109.5

loop_
_geom_bond_atom_site_label_1
_geom_bond_atom_site_label_2
_geom_bond_distance
S1 C1 1.749(4)
S1 C3 1.763(3)
S2 C2 1.743(3)
S2 C3 1.768(3)
S3 C5 1.725(3)
S3 C4 1.768(3)
S4 C4 1.768(3)
S4 C6 1.780(3)
O1 C12 1.372(3)
O1 C15 1.424(4)
C1 C2 1.303(5)
C1 H1 0.9300
C2 H2 0.9300
C3 C4 1.343(4)
C5 C6 1.343(4)
C5 H5 0.9300
C6 C7 1.422(4)
C7 C8 1.209(4)
C8 C9 1.433(4)
C9 C14 1.390(4)
C9 C10 1.408(4)
C10 C11 1.377(4)
C10 H10 0.9300
C11 C12 1.380(4)
C11 H11 0.9300
C12 C13 1.394(4)
C13 C14 1.398(4)
C13 H13 0.9300
C14 H14 0.9300
C15 H15A 0.9600
C15 H15B 0.9600
C15 H15C 0.9600

loop_
_geom_torsion_atom_site_label_1
_geom_torsion_atom_site_label_2
_geom_torsion_atom_site_label_3
_geom_torsion_atom_site_label_4
_geom_torsion
C3 S1 C1 C2 5.7(3)
S1 C1 C2 S2 0.0(4)
C3 S2 C2 C1 -5.7(3)
C1 S1 C3 C4 171.2(3)
C1 S1 C3 S2 -9.2(2)
C2 S2 C3 C4 -171.1(3)
C2 S2 C3 S1 9.3(2)
S1 C3 C4 S4 0.6(4)
S2 C3 C4 S4 -178.93(16)
S1 C3 C4 S3 -179.47(17)
S2 C3 C4 S3 1.0(4)
C6 S4 C4 C3 -179.9(2)
C6 S4 C4 S3 0.22(18)
C5 S3 C4 C3 179.4(3)
C5 S3 C4 S4 -0.72(18)
C4 S3 C5 C6 1.2(3)
S3 C5 C6 C7 178.1(2)
S3 C5 C6 S4 -1.2(3)
C4 S4 C6 C5 0.6(3)
C4 S4 C6 C7 -178.8(2)
C5 C6 C7 C8 -73(25)
S4 C6 C7 C8 106(25)
C6 C7 C8 C9 92(26)
C7 C8 C9 C14 165(9)
C7 C8 C9 C10 -15(9)
C14 C9 C10 C11 0.0(4)
C8 C9 C10 C11 179.6(3)
C9 C10 C11 C12 -0.7(5)
C15 O1 C12 C11 177.8(3)
C15 O1 C12 C13 -2.7(4)
C10 C11 C12 O1 -180.0(3)
C10 C11 C12 C13 0.4(4)
O1 C12 C13 C14 -179.0(3)
C11 C12 C13 C14 0.6(4)
C10 C9 C14 C13 1.0(4)
C8 C9 C14 C13 -178.5(3)
C12 C13 C14 C9 -1.3(5)

loop_
_cod_related_entry_id
_cod_related_entry_database
_cod_related_entry_code
1 ChemSpider 17597716
